data_4038841
loop_
_publ_author_name
'Huang, Yange'
'Choy, Pui Ying'
'Wang, Junya'
'Tse, Man Kin'
'Sun, Raymond Wai-Yin'
'Chan, Albert Sun Chi'
'Kwong, Fuk Yee'

_publ_section_title
;
 Palladium-catalyzed Monoarylation of Arylhydrazines with Aryl Tosylates.
;
_journal_name_full 'The Journal of organic chemistry'
_journal_paper_doi 10.1021/acs.joc.0c01599
_journal_year 2020
_chemical_formula_sum 'C21 H18 N2 O2'
_chemical_formula_weight 330.37
_space_group_crystal_system monoclinic
_space_group_IT_number 7
_space_group_name_Hall 'P -2yc'
_space_group_name_H-M_alt 'P 1 c 1'
_atom_sites_solution_hydrogens geom
_audit_creation_method SHELXL-2018/3
_cell_angle_alpha 90
_cell_angle_beta 96.781(14)
_cell_angle_gamma 90
_cell_formula_units_Z 2
_cell_length_a 7.327(4)
_cell_length_b 15.647(9)
_cell_length_c 7.711(4)
_cell_measurement_reflns_used 954
_cell_measurement_temperature 296(2)
_cell_measurement_theta_max 15
_cell_measurement_theta_min 15
_cell_volume 877.8(8)
_computing_cell_refinement 'BRUKER D8VENTURE DIFFRACTOMETER'
_computing_data_collection 'BRUKER D8VENTURE DIFFRACTOMETER'
_computing_data_reduction 'BRUKER D8VENTURE DIFFRACTOMETER'
_computing_molecular_graphics 'BRUKER SHELXTL'
_computing_publication_material 'BRUKER SHELXTL'
_computing_structure_refinement 'SHELXL-2018/3 (Sheldrick, 2018)'
_computing_structure_solution 'SHELXT 2014/5 (Sheldrick, 2014)'
_diffrn_ambient_temperature 296(2)
_diffrn_measured_fraction_theta_full 0.996
_diffrn_measured_fraction_theta_max 0.996
_diffrn_measurement_device_type 'BRUKER D8VENTURE DIFFRACTOMETER'
_diffrn_measurement_method 'PHI & OMEGA SCAN'
_diffrn_radiation_type MoK\a
_diffrn_radiation_wavelength 0.71073
_diffrn_reflns_av_R_equivalents 0.0769
_diffrn_reflns_av_unetI/netI 0.0643
_diffrn_reflns_Laue_measured_fraction_full 0.996
_diffrn_reflns_Laue_measured_fraction_max 0.996
_diffrn_reflns_limit_h_max 8
_diffrn_reflns_limit_h_min -8
_diffrn_reflns_limit_k_max 18
_diffrn_reflns_limit_k_min -18
_diffrn_reflns_limit_l_max 9
_diffrn_reflns_limit_l_min -9
_diffrn_reflns_number 15674
_diffrn_reflns_point_group_measured_fraction_full 0.996
_diffrn_reflns_point_group_measured_fraction_max 0.996
_diffrn_reflns_theta_full 25.242
_diffrn_reflns_theta_max 25.243
_diffrn_reflns_theta_min 2.603
_exptl_absorpt_coefficient_mu 0.081
_exptl_absorpt_correction_T_max 0.7456
_exptl_absorpt_correction_T_min 0.5807
_exptl_absorpt_correction_type multi-scan
_exptl_crystal_colour colourless
_exptl_crystal_density_diffrn 1.250
_exptl_crystal_description block
_exptl_crystal_F_000 348
_exptl_crystal_size_max 0.400
_exptl_crystal_size_mid 0.300
_exptl_crystal_size_min 0.200
_refine_diff_density_max 0.242
_refine_diff_density_min -0.199
_refine_diff_density_rms 0.041
_refine_ls_abs_structure_details
;
 Flack x determined using 845 quotients [(I+)-(I-)]/[(I+)+(I-)]
 (Parsons, Flack and Wagner, Acta Cryst. B69 (2013) 249-259).
;
_refine_ls_abs_structure_Flack 0.1(10)
_refine_ls_extinction_coef 0.10(2)
_refine_ls_extinction_expression Fc^*^=kFc[1+0.001xFc^2^\l^3^/sin(2\q)]^-1/4^
_refine_ls_extinction_method 'SHELXL-2018/3 (Sheldrick 2018)'
_refine_ls_goodness_of_fit_ref 1.056
_refine_ls_hydrogen_treatment constr
_refine_ls_matrix_type full
_refine_ls_number_parameters 227
_refine_ls_number_reflns 3164
_refine_ls_number_restraints 2
_refine_ls_restrained_S_all 1.056
_refine_ls_R_factor_all 0.1026
_refine_ls_R_factor_gt 0.0662
_refine_ls_shift/su_max 0.000
_refine_ls_shift/su_mean 0.000
_refine_ls_structure_factor_coef Fsqd
_refine_ls_weighting_details 'w=1/[\s^2^(Fo^2^)+(0.0597P)^2^+0.4627P] where P=(Fo^2^+2Fc^2^)/3'
_refine_ls_weighting_scheme calc
_refine_ls_wR_factor_gt 0.1419
_refine_ls_wR_factor_ref 0.1596
_reflns_Friedel_coverage 0.989
_reflns_Friedel_fraction_full 0.996
_reflns_Friedel_fraction_max 0.996
_reflns_number_gt 2249
_reflns_number_total 3164
_reflns_threshold_expression 'I > 2\s(I)'
_cod_data_source_file jo0c01599_si_005.cif
_cod_data_source_block HYG18101
_cod_original_cell_volume 877.9(8)
_cod_original_sg_symbol_H-M 'P c'
_cod_database_code 4038841
_shelx_shelxl_version_number 2018/3
_shelx_space_group_comment
;
The symmetry employed for this shelxl refinement is uniquely defined
by the following loop, which should always be used as a source of
symmetry information in preference to the above space-group names.
They are only intended as comments.
;
_shelx_estimated_absorpt_t_min 0.968
_shelx_estimated_absorpt_t_max 0.984

loop_
_space_group_symop_operation_xyz
'x, y, z'
'x, -y, z+1/2'

loop_
_atom_site_label
_atom_site_type_symbol
_atom_site_fract_x
_atom_site_fract_y
_atom_site_fract_z
_atom_site_U_iso_or_equiv
_atom_site_adp_type
_atom_site_occupancy
_atom_site_site_symmetry_order
_atom_site_calc_flag
_atom_site_refinement_flags_posn
_atom_site_refinement_flags_adp
_atom_site_refinement_flags_occupancy
_atom_site_disorder_assembly
_atom_site_disorder_group
N1 N -0.3970(6) -0.6551(3) -0.6391(6) 0.0503(13) Uani 1 1 d . . . . .
N2 N -0.4100(6) -0.7428(4) -0.6320(7) 0.0588(14) Uani 1 1 d . . . . .
O1 O -0.9635(6) -0.3755(3) -0.5872(9) 0.098(2) Uani 1 1 d . . . . .
H1B H -1.041430 -0.413267 -0.601360 0.148 Uiso 1 1 calc R U . . .
O2 O -0.2618(5) -0.4985(3) -0.6328(7) 0.0756(16) Uani 1 1 d . . . . .
H2A H -0.189804 -0.458321 -0.617578 0.113 Uiso 1 1 calc R U . . .
C1 C -0.7904(8) -0.4104(5) -0.6005(9) 0.0594(17) Uani 1 1 d . . . . .
C2 C -0.6477(8) -0.3534(5) -0.6061(10) 0.069(2) Uani 1 1 d . . . . .
H2B H -0.669285 -0.294945 -0.602345 0.082 Uiso 1 1 calc R U . . .
C3 C -0.4715(8) -0.3840(5) -0.6174(9) 0.0621(18) Uani 1 1 d . . . . .
H3A H -0.375219 -0.345625 -0.622349 0.075 Uiso 1 1 calc R U . . .
C4 C -0.4385(7) -0.4697(5) -0.6214(8) 0.0526(16) Uani 1 1 d . . . . .
C5 C -0.5817(7) -0.5290(5) -0.6151(8) 0.0470(15) Uani 1 1 d . . . . .
C6 C -0.7601(8) -0.4957(5) -0.6043(8) 0.0526(16) Uani 1 1 d . . . . .
H6A H -0.857975 -0.533135 -0.599730 0.063 Uiso 1 1 calc R U . . .
C7 C -0.5541(6) -0.6199(4) -0.6191(7) 0.0476(16) Uani 1 1 d . . . . .
C8 C -0.7030(8) -0.6848(4) -0.6085(9) 0.0610(18) Uani 1 1 d . . . . .
H8A H -0.794913 -0.681352 -0.709658 0.073 Uiso 1 1 calc R U . . .
H8B H -0.762406 -0.676746 -0.503690 0.073 Uiso 1 1 calc R U . . .
C9 C -0.5998(7) -0.7713(4) -0.6036(8) 0.0566(16) Uani 1 1 d . . . . .
H9A H -0.651152 -0.806482 -0.702543 0.068 Uiso 1 1 calc R U . . .
C10 C -0.6062(7) -0.8205(4) -0.4362(8) 0.0509(15) Uani 1 1 d . . . . .
C11 C -0.7710(8) -0.8570(5) -0.4029(8) 0.0660(19) Uani 1 1 d . . . . .
H11A H -0.874135 -0.851396 -0.484863 0.079 Uiso 1 1 calc R U . . .
C12 C -0.7847(11) -0.9010(6) -0.2515(10) 0.084(3) Uani 1 1 d . . . . .
H12A H -0.896375 -0.925270 -0.232286 0.101 Uiso 1 1 calc R U . . .
C13 C -0.6353(12) -0.9096(6) -0.1279(10) 0.081(2) Uani 1 1 d . . . . .
H13A H -0.645526 -0.939308 -0.025059 0.097 Uiso 1 1 calc R U . . .
C14 C -0.4707(10) -0.8742(5) -0.1571(9) 0.077(2) Uani 1 1 d . . . . .
H14A H -0.368540 -0.880143 -0.074186 0.092 Uiso 1 1 calc R U . . .
C15 C -0.4559(8) -0.8293(5) -0.3104(9) 0.0651(19) Uani 1 1 d . . . . .
H15A H -0.344095 -0.804863 -0.328713 0.078 Uiso 1 1 calc R U . . .
C16 C -0.2895(7) -0.7958(4) -0.7101(8) 0.0501(15) Uani 1 1 d . . . . .
C17 C -0.2991(8) -0.8843(4) -0.6962(8) 0.0573(17) Uani 1 1 d . . . . .
H17A H -0.388529 -0.908351 -0.635257 0.069 Uiso 1 1 calc R U . . .
C18 C -0.1792(8) -0.9375(5) -0.7705(8) 0.0609(18) Uani 1 1 d . . . . .
H18A H -0.188047 -0.996475 -0.759598 0.073 Uiso 1 1 calc R U . . .
C19 C -0.0439(8) -0.9015(5) -0.8625(9) 0.0614(18) Uani 1 1 d . . . . .
H19A H 0.038464 -0.936286 -0.912595 0.074 Uiso 1 1 calc R U . . .
C20 C -0.0348(8) -0.8143(5) -0.8775(9) 0.0586(16) Uani 1 1 d . . . . .
H20A H 0.054067 -0.790697 -0.939684 0.070 Uiso 1 1 calc R U . . .
C21 C -0.1535(7) -0.7604(5) -0.8033(8) 0.0549(16) Uani 1 1 d . . . . .
H21A H -0.143606 -0.701476 -0.814823 0.066 Uiso 1 1 calc R U . . .

loop_
_atom_site_aniso_label
_atom_site_aniso_U_11
_atom_site_aniso_U_22
_atom_site_aniso_U_33
_atom_site_aniso_U_23
_atom_site_aniso_U_13
_atom_site_aniso_U_12
N1 0.036(3) 0.062(4) 0.056(3) 0.005(3) 0.015(2) 0.008(2)
N2 0.037(3) 0.061(4) 0.084(4) 0.013(3) 0.029(2) 0.005(2)
O1 0.040(3) 0.075(4) 0.183(6) -0.022(4) 0.026(3) 0.010(2)
O2 0.027(2) 0.076(3) 0.125(5) -0.002(3) 0.016(2) -0.0027(19)
C1 0.037(3) 0.069(5) 0.073(4) -0.007(4) 0.012(3) 0.006(3)
C2 0.047(4) 0.060(5) 0.100(6) -0.012(4) 0.012(4) 0.000(3)
C3 0.040(3) 0.063(5) 0.084(5) -0.009(4) 0.009(3) -0.009(3)
C4 0.031(3) 0.072(5) 0.055(4) -0.001(3) 0.003(3) 0.004(3)
C5 0.034(3) 0.064(4) 0.044(3) -0.002(3) 0.008(2) 0.000(3)
C6 0.030(3) 0.068(4) 0.061(4) -0.004(3) 0.011(3) 0.000(3)
C7 0.026(3) 0.076(5) 0.041(3) 0.007(3) 0.007(2) 0.004(3)
C8 0.038(3) 0.067(4) 0.081(4) 0.017(4) 0.020(3) 0.009(3)
C9 0.034(3) 0.074(5) 0.063(4) 0.004(3) 0.014(3) -0.001(3)
C10 0.038(3) 0.063(4) 0.052(3) 0.001(3) 0.011(3) 0.000(3)
C11 0.047(3) 0.100(6) 0.052(4) -0.002(4) 0.013(3) -0.021(4)
C12 0.080(5) 0.112(7) 0.065(5) -0.006(4) 0.032(4) -0.040(5)
C13 0.090(6) 0.093(6) 0.063(4) 0.011(4) 0.027(5) 0.007(5)
C14 0.065(4) 0.112(6) 0.054(4) 0.000(4) 0.009(3) 0.021(4)
C15 0.037(3) 0.093(5) 0.068(4) 0.006(4) 0.016(3) 0.009(3)
C16 0.030(3) 0.070(5) 0.052(3) 0.006(3) 0.009(2) 0.003(3)
C17 0.044(3) 0.071(5) 0.060(4) 0.010(3) 0.019(3) 0.003(3)
C18 0.050(3) 0.074(5) 0.061(4) 0.017(4) 0.013(3) 0.014(3)
C19 0.039(3) 0.080(5) 0.068(4) 0.004(4) 0.015(3) 0.012(3)
C20 0.033(3) 0.090(5) 0.056(3) 0.002(4) 0.018(2) 0.005(3)
C21 0.035(3) 0.067(4) 0.063(4) 0.009(3) 0.009(3) -0.003(3)

loop_
_atom_type_symbol
_atom_type_description
_atom_type_scat_dispersion_real
_atom_type_scat_dispersion_imag
_atom_type_scat_source
C C 0.0033 0.0016 'International Tables Vol C Tables 4.2.6.8 and 6.1.1.4'
H H 0.0000 0.0000 'International Tables Vol C Tables 4.2.6.8 and 6.1.1.4'
N N 0.0061 0.0033 'International Tables Vol C Tables 4.2.6.8 and 6.1.1.4'
O O 0.0106 0.0060 'International Tables Vol C Tables 4.2.6.8 and 6.1.1.4'

loop_
_geom_angle_atom_site_label_1
_geom_angle_atom_site_label_2
_geom_angle_atom_site_label_3
_geom_angle
_geom_angle_site_symmetry_1
_geom_angle_site_symmetry_3
_geom_angle_publ_flag
C7 N1 N2 110.5(5) . . ?
N1 N2 C16 121.6(4) . . ?
N1 N2 C9 111.8(4) . . ?
C16 N2 C9 122.0(5) . . ?
C1 O1 H1B 109.5 . . ?
C4 O2 H2A 109.5 . . ?
C6 C1 C2 120.7(6) . . ?
C6 C1 O1 122.7(6) . . ?
C2 C1 O1 116.6(6) . . ?
C1 C2 C3 119.6(7) . . ?
C1 C2 H2B 120.2 . . ?
C3 C2 H2B 120.2 . . ?
C4 C3 C2 120.5(6) . . ?
C4 C3 H3A 119.7 . . ?
C2 C3 H3A 119.7 . . ?
C3 C4 O2 119.4(6) . . ?
C3 C4 C5 120.9(5) . . ?
O2 C4 C5 119.8(5) . . ?
C4 C5 C6 117.2(6) . . ?
C4 C5 C7 123.0(5) . . ?
C6 C5 C7 119.8(5) . . ?
C1 C6 C5 121.2(6) . . ?
C1 C6 H6A 119.4 . . ?
C5 C6 H6A 119.4 . . ?
N1 C7 C5 123.4(6) . . ?
N1 C7 C8 112.3(6) . . ?
C5 C7 C8 124.3(5) . . ?
C7 C8 C9 103.7(5) . . ?
C7 C8 H8A 111.0 . . ?
C9 C8 H8A 111.0 . . ?
C7 C8 H8B 111.0 . . ?
C9 C8 H8B 111.0 . . ?
H8A C8 H8B 109.0 . . ?
N2 C9 C10 113.6(5) . . ?
N2 C9 C8 101.3(5) . . ?
C10 C9 C8 113.8(5) . . ?
N2 C9 H9A 109.3 . . ?
C10 C9 H9A 109.3 . . ?
C8 C9 H9A 109.3 . . ?
C15 C10 C11 117.8(6) . . ?
C15 C10 C9 123.2(5) . . ?
C11 C10 C9 119.0(5) . . ?
C12 C11 C10 121.2(7) . . ?
C12 C11 H11A 119.4 . . ?
C10 C11 H11A 119.4 . . ?
C11 C12 C13 120.6(7) . . ?
C11 C12 H12A 119.7 . . ?
C13 C12 H12A 119.7 . . ?
C12 C13 C14 119.5(7) . . ?
C12 C13 H13A 120.3 . . ?
C14 C13 H13A 120.3 . . ?
C13 C14 C15 120.2(7) . . ?
C13 C14 H14A 119.9 . . ?
C15 C14 H14A 119.9 . . ?
C10 C15 C14 120.7(6) . . ?
C10 C15 H15A 119.7 . . ?
C14 C15 H15A 119.7 . . ?
C17 C16 N2 121.1(5) . . ?
C17 C16 C21 118.4(5) . . ?
N2 C16 C21 120.5(6) . . ?
C18 C17 C16 121.8(6) . . ?
C18 C17 H17A 119.1 . . ?
C16 C17 H17A 119.1 . . ?
C17 C18 C19 119.3(7) . . ?
C17 C18 H18A 120.3 . . ?
C19 C18 H18A 120.3 . . ?
C20 C19 C18 119.1(6) . . ?
C20 C19 H19A 120.5 . . ?
C18 C19 H19A 120.5 . . ?
C19 C20 C21 122.2(6) . . ?
C19 C20 H20A 118.9 . . ?
C21 C20 H20A 118.9 . . ?
C20 C21 C16 119.2(6) . . ?
C20 C21 H21A 120.4 . . ?
C16 C21 H21A 120.4 . . ?

loop_
_geom_bond_atom_site_label_1
_geom_bond_atom_site_label_2
_geom_bond_distance
_geom_bond_site_symmetry_2
_geom_bond_publ_flag
N1 C7 1.302(7) . ?
N1 N2 1.377(7) . ?
N2 C16 1.398(7) . ?
N2 C9 1.501(7) . ?
O1 C1 1.396(7) . ?
O1 H1B 0.8200 . ?
O2 C4 1.383(7) . ?
O2 H2A 0.8200 . ?
C1 C6 1.353(9) . ?
C1 C2 1.379(9) . ?
C2 C3 1.389(9) . ?
C2 H2B 0.9300 . ?
C3 C4 1.365(9) . ?
C3 H3A 0.9300 . ?
C4 C5 1.405(8) . ?
C5 C6 1.418(8) . ?
C5 C7 1.438(9) . ?
C6 H6A 0.9300 . ?
C7 C8 1.500(9) . ?
C8 C9 1.549(9) . ?
C8 H8A 0.9700 . ?
C8 H8B 0.9700 . ?
C9 C10 1.509(9) . ?
C9 H9A 0.9800 . ?
C10 C15 1.385(8) . ?
C10 C11 1.387(8) . ?
C11 C12 1.370(10) . ?
C11 H11A 0.9300 . ?
C12 C13 1.370(11) . ?
C12 H12A 0.9300 . ?
C13 C14 1.370(11) . ?
C13 H13A 0.9300 . ?
C14 C15 1.390(10) . ?
C14 H14A 0.9300 . ?
C15 H15A 0.9300 . ?
C16 C17 1.392(8) . ?
C16 C21 1.409(7) . ?
C17 C18 1.382(8) . ?
C17 H17A 0.9300 . ?
C18 C19 1.403(8) . ?
C18 H18A 0.9300 . ?
C19 C20 1.371(9) . ?
C19 H19A 0.9300 . ?
C20 C21 1.383(9) . ?
C20 H20A 0.9300 . ?
C21 H21A 0.9300 . ?
